data_1510201
loop_
_publ_author_name
'Hoppe, R.'
'Wagner, G.'

_publ_section_title
;
 Das erste Oxoaurat(I) mit (O-Au-O)-Hanteln: K Na2 (Au O2)
;
_journal_name_full 'Zeitschrift fuer Anorganische und Allgemeine Chemie'
_journal_page_first 115
_journal_page_last 122
_journal_paper_doi 10.1002/zaac.19865370612
_journal_volume 537
_journal_year 1986
_chemical_formula_sum 'Au K Na2 O2'
_chemical_name_systematic 'K Na2 (Au O2)'
_space_group_IT_number 58
_symmetry_space_group_name_Hall '-P 2 2n'
_symmetry_space_group_name_H-M 'P n n m'
_cell_angle_alpha 90
_cell_angle_beta 90
_cell_angle_gamma 90
_cell_formula_units_Z 2
_cell_length_a 10.256
_cell_length_b 5.472
_cell_length_c 4
_cell_volume 224.483
_citation_journal_id_ASTM ZAACAB
_cod_data_source_file gold_258.cif
_cod_data_source_block Au1K1Na2O2
_cod_original_cell_volume 224.4833
_cod_original_formula_sum 'Au1 K1 Na2 O2'
_cod_database_code 1510201

loop_
_symmetry_equiv_pos_as_xyz
x,y,z
-x,-y,z
x+1/2,-y+1/2,-z+1/2
-x+1/2,y+1/2,-z+1/2
-x,-y,-z
x,y,-z
-x-1/2,y-1/2,z-1/2
x-1/2,-y-1/2,z-1/2

loop_
_atom_site_label
_atom_site_type_symbol
_atom_site_fract_x
_atom_site_fract_y
_atom_site_fract_z
_atom_site_occupancy
_atom_site_U_iso_or_equiv
O1 O-2 0.1442 0.753 0 1 0.0
Au1 Au+1 0 0 0 1 0.0
K1 K+1 0 0.5 0.5 1 0.0
Na1 Na+1 0.2648 0.3996 0 1 0.0
